data_7714502
loop_
_publ_author_name
'Hsu, Han-Fang'
'Liu, Guan-Lin'
'Su, Yu-Chia'
'Ko, Bao-Tsan'

_publ_section_title
;
 Bimetallic nickel complexes containing imidazole-based phenolate ligands
 as efficient catalysts for the copolymerization of carbon dioxide with
 epoxides.
;
_journal_issue 1
_journal_name_full 'Dalton transactions (Cambridge, England : 2003)'
_journal_page_first 299
_journal_page_last 314
_journal_paper_doi 10.1039/d3dt03084a
_journal_volume 53
_journal_year 2023
_chemical_formula_moiety 'C66 H54 F6 N6 Ni2 O6'
_chemical_formula_sum 'C66 H54 F6 N6 Ni2 O6'
_chemical_formula_weight 1258.57
_space_group_crystal_system triclinic
_space_group_IT_number 2
_space_group_name_Hall '-P 1'
_space_group_name_H-M_alt 'P -1'
_atom_sites_solution_hydrogens geom
_atom_sites_solution_primary direct
_audit_creation_date 2023-08-18
_audit_creation_method
;
Olex2 1.2-ac3
(compiled 2017.08.10 svn.r3458 for OlexSys, GUI svn.r5381)
;
_audit_update_record
;
2023-09-06 deposited with the CCDC.	2023-11-17 downloaded from the CCDC.
;
_cell_angle_alpha 87.747(4)
_cell_angle_beta 74.480(4)
_cell_angle_gamma 72.929(4)
_cell_formula_units_Z 2
_cell_length_a 12.6449(17)
_cell_length_b 13.4163(19)
_cell_length_c 22.200(3)
_cell_measurement_reflns_used 9968
_cell_measurement_temperature 150(2)
_cell_measurement_theta_max 25.85
_cell_measurement_theta_min 2.69
_cell_volume 3465.8(8)
_computing_cell_refinement 'SAINT V8.40A (?, 2016)'
_computing_data_reduction 'SAINT V8.40A (?, 2016)'
_computing_molecular_graphics 'Olex2 (Dolomanov et al., 2009)'
_computing_publication_material 'Olex2 (Dolomanov et al., 2009)'
_computing_structure_refinement 'ShelXL (Sheldrick, 2015)'
_computing_structure_solution 'ShelXS (Sheldrick, 2008)'
_diffrn_ambient_temperature 150.15
_diffrn_measured_fraction_theta_full 0.993
_diffrn_measured_fraction_theta_max 0.993
_diffrn_measurement_device_type 'Bruker APEX-II CCD'
_diffrn_measurement_method '\f and \w scans'
_diffrn_radiation_type MoK\a
_diffrn_radiation_wavelength 0.71073
_diffrn_reflns_av_R_equivalents 0.1011
_diffrn_reflns_av_unetI/netI 0.0974
_diffrn_reflns_Laue_measured_fraction_full 0.993
_diffrn_reflns_Laue_measured_fraction_max 0.993
_diffrn_reflns_limit_h_max 14
_diffrn_reflns_limit_h_min -15
_diffrn_reflns_limit_k_max 15
_diffrn_reflns_limit_k_min -15
_diffrn_reflns_limit_l_max 26
_diffrn_reflns_limit_l_min -26
_diffrn_reflns_number 40229
_diffrn_reflns_point_group_measured_fraction_full 0.993
_diffrn_reflns_point_group_measured_fraction_max 0.993
_diffrn_reflns_theta_full 24.998
_diffrn_reflns_theta_max 24.998
_diffrn_reflns_theta_min 2.925
_diffrn_standards_number 0
_exptl_absorpt_coefficient_mu 0.609
_exptl_absorpt_correction_T_max 0.7453
_exptl_absorpt_correction_T_min 0.3784
_exptl_absorpt_correction_type multi-scan
_exptl_absorpt_process_details
;
SADABS-2016/2 (Bruker,2016/2) was used for absorption correction.
wR2(int) was 0.1292 before and 0.0880 after correction.
The Ratio of minimum to maximum transmission is 0.5077.
The \l/2 correction factor is Not present.
;
_exptl_crystal_colour green
_exptl_crystal_colour_primary green
_exptl_crystal_density_diffrn 1.206
_exptl_crystal_description cube
_exptl_crystal_F_000 1300
_exptl_crystal_size_max 0.29
_exptl_crystal_size_mid 0.27
_exptl_crystal_size_min 0.13
_refine_diff_density_max 0.909
_refine_diff_density_min -0.826
_refine_diff_density_rms 0.119
_refine_ls_extinction_coef 0.0125(12)
_refine_ls_extinction_expression Fc^*^=kFc[1+0.001xFc^2^\l^3^/sin(2\q)]^-1/4^
_refine_ls_extinction_method 'SHELXL-2018/3 (Sheldrick 2018)'
_refine_ls_goodness_of_fit_ref 1.063
_refine_ls_hydrogen_treatment constr
_refine_ls_matrix_type full
_refine_ls_number_parameters 781
_refine_ls_number_reflns 12114
_refine_ls_number_restraints 30
_refine_ls_restrained_S_all 1.062
_refine_ls_R_factor_all 0.1437
_refine_ls_R_factor_gt 0.0951
_refine_ls_shift/su_max 0.000
_refine_ls_shift/su_mean 0.000
_refine_ls_structure_factor_coef Fsqd
_refine_ls_weighting_details 'w=1/[\s^2^(Fo^2^)+(0.1003P)^2^+22.7644P] where P=(Fo^2^+2Fc^2^)/3'
_refine_ls_weighting_scheme calc
_refine_ls_wR_factor_gt 0.2434
_refine_ls_wR_factor_ref 0.2708
_reflns_Friedel_coverage 0.000
_reflns_number_gt 7880
_reflns_number_total 12114
_reflns_threshold_expression 'I > 2\s(I)'
_cod_data_source_file d3dt03084a2.cif
_cod_data_source_block hpmi_tfa
_cod_depositor_comments 'Adding full bibliography for 7714500--7714509.cif.'
_cod_database_code 7714502
_shelx_shelxl_version_number 2018/3
_shelx_space_group_comment
;
The symmetry employed for this shelxl refinement is uniquely defined
by the following loop, which should always be used as a source of
symmetry information in preference to the above space-group names.
They are only intended as comments.
;
_shelx_estimated_absorpt_t_max 0.925
_shelx_estimated_absorpt_t_min 0.843
_olex2_refinement_description
;
1. Fixed Uiso
 At 1.2 times of:
  All C(H) groups, All C(H,H) groups
 At 1.5 times of:
  All C(H,H,H) groups
2. Uiso/Uaniso restraints and constraints
Uanis(F5) \\sim Ueq: with sigma of 0.01 and sigma for terminal atoms of 0.02
Uanis(C31) \\sim Ueq, Uanis(C31A) \\sim Ueq, Uanis(C32) \\sim Ueq, Uanis(C32A)
\\sim Ueq: with sigma of 0.01 and sigma for terminal atoms of 0.02
Uanis(C32) = Uanis(C32A)
Uanis(C33) = Uanis(C33A)
Uanis(C34) = Uanis(C34A)
Uanis(C35) = Uanis(C35A)
Uanis(C36) = Uanis(C36A)
Uanis(C31) = Uanis(C31A)
Uanis(F5) = Uanis(F5A)
3. Others
 Sof(C33A)=Sof(H33A)=Sof(C32A)=Sof(H32A)=1-FVAR(1)
 Sof(C33)=Sof(H33)=Sof(C32)=Sof(H32)=FVAR(1)
 Sof(C34A)=Sof(H34A)=1-FVAR(2)
 Sof(C34)=Sof(H34)=FVAR(2)
 Sof(C31A)=Sof(C36A)=Sof(H36A)=Sof(C35A)=Sof(H35A)=1-FVAR(3)
 Sof(C31)=Sof(C36)=Sof(H36)=Sof(C35)=Sof(H35)=FVAR(3)
 Sof(F5A)=1-FVAR(4)
 Sof(F5)=FVAR(4)
4.a Secondary CH2 refined with riding coordinates:
 C7(H7A,H7B), C8(H8A,H8B), C9(H9A,H9B), C10(H10A,H10B)
4.b Aromatic/amide H refined with riding coordinates:
 C3(H3), C5(H5), C14(H14), C16(H16), C19(H19), C20(H20), C21(H21), C22(H22),
 C23(H23), C26(H26), C27(H27), C28(H28), C29(H29), C30(H30), C36(H36), C35(H35),
  C34(H34), C33(H33), C32(H32), C36A(H36A), C35A(H35A), C34A(H34A), C33A(H33A),
 C32A(H32A), C45(H45), C46(H46), C47(H47), C48(H48), C49(H49), C52(H52),
 C53(H53), C54(H54), C55(H55), C56(H56), C58(H58), C59(H59), C60(H60), C61(H61),
  C62(H62)
4.c Fitted hexagon refined as free rotating group:
 C31(C36,C35,C34,C33,C32), C31A(C36A,C35A,C34A,C33A,C32A)
4.d Idealised Me refined as rotating group:
 C38(H38A,H38B,H38C), C39(H39A,H39B,H39C), C40(H40A,H40B,H40C), C41(H41A,H41B,
 H41C)
;
_olex2_submission_special_instructions 'No special instructions were received'

loop_
_space_group_symop_operation_xyz
'x, y, z'
'-x, -y, -z'

loop_
_atom_site_label
_atom_site_type_symbol
_atom_site_fract_x
_atom_site_fract_y
_atom_site_fract_z
_atom_site_U_iso_or_equiv
_atom_site_adp_type
_atom_site_occupancy
_atom_site_site_symmetry_order
_atom_site_calc_flag
_atom_site_refinement_flags_posn
_atom_site_refinement_flags_adp
_atom_site_refinement_flags_occupancy
_atom_site_disorder_assembly
_atom_site_disorder_group
Ni1 Ni 0.02176(8) 0.51722(8) 0.70637(5) 0.0344(3) Uani 1 1 d . . . . .
Ni2 Ni 0.17325(7) 0.47550(7) 0.79251(5) 0.0318(3) Uani 1 1 d . . . . .
F1 F -0.1223(4) 0.2698(4) 0.8393(3) 0.0601(14) Uani 1 1 d . . . . .
F2 F -0.2210(4) 0.4180(4) 0.8839(3) 0.0693(16) Uani 1 1 d . . . . .
F3 F -0.0835(5) 0.3245(5) 0.9180(3) 0.0715(17) Uani 1 1 d . . . . .
F4 F -0.1292(8) 0.2720(7) 0.5870(5) 0.137(4) Uani 1 1 d . . . . .
F5 F 0.032(3) 0.334(4) 0.5245(17) 0.098(5) Uani 0.27(3) 1 d . U P A 1
F5A F 0.0234(11) 0.2707(19) 0.5324(6) 0.098(5) Uani 0.73(3) 1 d . . P A 2
F6 F -0.1223(7) 0.4188(6) 0.5592(3) 0.102(3) Uani 1 1 d . . . . .
O1 O 0.1795(4) 0.4223(4) 0.7092(2) 0.0355(12) Uani 1 1 d . . . . .
O2 O 0.0404(4) 0.5898(4) 0.7828(2) 0.0329(11) Uani 1 1 d . . . . .
O3 O -0.0064(5) 0.4315(5) 0.6409(3) 0.0451(14) Uani 1 1 d . . . . .
O4 O -0.0090(9) 0.2674(6) 0.6663(4) 0.095(3) Uani 1 1 d . . . . .
O5 O -0.0658(4) 0.4420(4) 0.7752(2) 0.0381(12) Uani 1 1 d . . . . .
O6 O 0.0562(4) 0.4026(4) 0.8374(2) 0.0363(12) Uani 1 1 d . . . . .
N1 N 0.3006(5) 0.3467(5) 0.7960(3) 0.0292(13) Uani 1 1 d . . . . .
N2 N 0.4411(5) 0.2053(4) 0.7585(3) 0.0335(14) Uani 1 1 d . . . . .
N3 N 0.2546(5) 0.5884(5) 0.7987(3) 0.0314(14) Uani 1 1 d . . . . .
N4 N 0.2348(5) 0.7075(5) 0.8713(3) 0.0328(14) Uani 1 1 d . . . . .
N5 N 0.1072(5) 0.5897(5) 0.6317(3) 0.0375(15) Uani 1 1 d . . . . .
N6 N -0.1255(5) 0.6421(5) 0.7056(3) 0.0323(14) Uani 1 1 d . . . . .
C1 C 0.2816(6) 0.4021(6) 0.6656(4) 0.0337(17) Uani 1 1 d . . . . .
C2 C 0.3801(6) 0.3367(6) 0.6807(4) 0.0336(16) Uani 1 1 d . . . . .
C3 C 0.4869(6) 0.3124(6) 0.6354(4) 0.0362(17) Uani 1 1 d . . . . .
H3 H 0.553125 0.269550 0.646123 0.043 Uiso 1 1 calc R . . . .
C4 C 0.4980(7) 0.3493(7) 0.5758(4) 0.044(2) Uani 1 1 d . . . . .
C5 C 0.4011(7) 0.4165(6) 0.5623(4) 0.0417(19) Uani 1 1 d . . . . .
H5 H 0.407888 0.445728 0.522224 0.050 Uiso 1 1 calc R . . . .
C6 C 0.2923(6) 0.4425(6) 0.6069(4) 0.0385(18) Uani 1 1 d . . . . .
C7 C 0.1923(7) 0.5101(7) 0.5850(4) 0.0430(19) Uani 1 1 d . . . . .
H7A H 0.222644 0.545950 0.547419 0.052 Uiso 1 1 calc R . . . .
H7B H 0.152501 0.464377 0.572312 0.052 Uiso 1 1 calc R . . . .
C8 C 0.0122(6) 0.6493(6) 0.6055(4) 0.0383(18) Uani 1 1 d . . . . .
H8A H -0.011073 0.600539 0.583011 0.046 Uiso 1 1 calc R . . . .
H8B H 0.039109 0.698365 0.574977 0.046 Uiso 1 1 calc R . . . .
C9 C -0.0898(7) 0.7095(6) 0.6565(4) 0.0393(18) Uani 1 1 d . . . . .
H9A H -0.069701 0.765398 0.674644 0.047 Uiso 1 1 calc R . . . .
H9B H -0.154490 0.742951 0.638255 0.047 Uiso 1 1 calc R . . . .
C10 C -0.1745(6) 0.6980(6) 0.7678(4) 0.0345(17) Uani 1 1 d . . . . .
H10A H -0.191931 0.647255 0.799739 0.041 Uiso 1 1 calc R . . . .
H10B H -0.248091 0.750725 0.767743 0.041 Uiso 1 1 calc R . . . .
C11 C -0.0978(6) 0.7526(6) 0.7873(4) 0.0345(17) Uani 1 1 d . . . . .
C12 C 0.0082(6) 0.6916(6) 0.7964(4) 0.0332(17) Uani 1 1 d . . . . .
C13 C 0.0755(6) 0.7410(6) 0.8191(4) 0.0348(17) Uani 1 1 d . . . . .
C14 C 0.0380(6) 0.8483(6) 0.8282(4) 0.0367(18) Uani 1 1 d . . . . .
H14 H 0.083972 0.881437 0.842736 0.044 Uiso 1 1 calc R . . . .
C15 C -0.0634(7) 0.9099(6) 0.8170(4) 0.0418(19) Uani 1 1 d . . . . .
C16 C -0.1314(6) 0.8585(6) 0.7984(4) 0.0388(18) Uani 1 1 d . . . . .
H16 H -0.203855 0.898405 0.793204 0.047 Uiso 1 1 calc R . . . .
C17 C 0.3213(6) 0.2859(6) 0.8467(4) 0.0341(17) Uani 1 1 d . . . . .
C18 C 0.2531(6) 0.3181(6) 0.9119(4) 0.0335(17) Uani 1 1 d . . . . .
C19 C 0.2103(6) 0.4208(6) 0.9319(4) 0.0366(17) Uani 1 1 d . . . . .
H19 H 0.224856 0.473084 0.903457 0.044 Uiso 1 1 calc R . . . .
C20 C 0.1456(6) 0.4498(7) 0.9933(4) 0.044(2) Uani 1 1 d . . . . .
H20 H 0.115103 0.521547 1.006317 0.053 Uiso 1 1 calc R . . . .
C21 C 0.1261(6) 0.3752(7) 1.0347(4) 0.044(2) Uani 1 1 d . . . . .
H21 H 0.082773 0.395407 1.076683 0.053 Uiso 1 1 calc R . . . .
C22 C 0.1683(6) 0.2714(7) 1.0164(4) 0.045(2) Uani 1 1 d . . . . .
H22 H 0.154575 0.219702 1.045446 0.054 Uiso 1 1 calc R . . . .
C23 C 0.2319(7) 0.2429(6) 0.9543(4) 0.0401(19) Uani 1 1 d . . . . .
H23 H 0.260930 0.171252 0.941071 0.048 Uiso 1 1 calc R . . . .
C24 C 0.4105(6) 0.1998(6) 0.8233(4) 0.0341(17) Uani 1 1 d . . . . .
C25 C 0.4711(6) 0.1114(6) 0.8554(4) 0.0386(18) Uani 1 1 d . . . . .
C26 C 0.5227(7) 0.1304(7) 0.8997(4) 0.047(2) Uani 1 1 d . . . . .
H26 H 0.519207 0.199758 0.909485 0.056 Uiso 1 1 calc R . . . .
C27 C 0.5797(7) 0.0472(8) 0.9300(4) 0.056(3) Uani 1 1 d . . . . .
H27 H 0.613650 0.060629 0.960979 0.068 Uiso 1 1 calc R . . . .
C28 C 0.5874(8) -0.0529(8) 0.9159(5) 0.059(3) Uani 1 1 d . . . . .
H28 H 0.627418 -0.108733 0.936560 0.071 Uiso 1 1 calc R . . . .
C29 C 0.5373(7) -0.0735(7) 0.8717(5) 0.055(2) Uani 1 1 d . . . . .
H29 H 0.542769 -0.143489 0.861907 0.065 Uiso 1 1 calc R . . . .
C30 C 0.4784(7) 0.0083(6) 0.8413(4) 0.044(2) Uani 1 1 d . . . . .
H30 H 0.443306 -0.005775 0.811039 0.052 Uiso 1 1 calc R . . . .
C31 C 0.5365(15) 0.1296(19) 0.7165(11) 0.038(3) Uani 0.60(3) 1 d . U P B 1
C36 C 0.6472(18) 0.108(2) 0.7230(13) 0.050(3) Uani 0.60(3) 1 d G . P B 1
H36 H 0.661007 0.142573 0.755430 0.059 Uiso 0.60(3) 1 calc R . P B 1
C35 C 0.7378(15) 0.036(2) 0.6821(13) 0.061(6) Uani 0.60(3) 1 d G . P B 1
H35 H 0.813444 0.021368 0.686556 0.073 Uiso 0.60(3) 1 calc R . P B 1
C34 C 0.7176(16) -0.0144(15) 0.6347(10) 0.062(6) Uani 0.59(3) 1 d G . P B 1
H34 H 0.779461 -0.063588 0.606761 0.074 Uiso 0.59(3) 1 calc R . P B 1
C33 C 0.6068(18) 0.0072(15) 0.6282(8) 0.063(6) Uani 0.59(3) 1 d G . P B 1
H33 H 0.593041 -0.027339 0.595838 0.075 Uiso 0.59(3) 1 calc R . P B 1
C32 C 0.5163(14) 0.0791(15) 0.6691(9) 0.049(4) Uani 0.59(3) 1 d G U P B 1
H32 H 0.440602 0.093865 0.664711 0.059 Uiso 0.59(3) 1 calc R . P B 1
C31A C 0.519(3) 0.123(3) 0.7176(17) 0.038(3) Uani 0.40(3) 1 d . U P B 2
C36A C 0.635(3) 0.093(4) 0.716(2) 0.050(3) Uani 0.40(3) 1 d G . P B 2
H36A H 0.661134 0.126422 0.743567 0.059 Uiso 0.40(3) 1 calc R . P B 2
C35A C 0.713(2) 0.015(3) 0.673(2) 0.061(6) Uani 0.40(3) 1 d G . P B 2
H35A H 0.791781 -0.005326 0.672073 0.073 Uiso 0.40(3) 1 calc R . P B 2
C34A C 0.674(2) -0.033(2) 0.6327(16) 0.062(6) Uani 0.41(3) 1 d G . P B 2
H34A H 0.727434 -0.086797 0.603683 0.074 Uiso 0.41(3) 1 calc R . P B 2
C33A C 0.559(2) -0.003(3) 0.6346(13) 0.063(6) Uani 0.41(3) 1 d G . P B 2
H33A H 0.532441 -0.036521 0.606788 0.075 Uiso 0.41(3) 1 calc R . P B 2
C32A C 0.481(2) 0.075(2) 0.6770(14) 0.049(4) Uani 0.41(3) 1 d G U P B 2
H32A H 0.401792 0.095227 0.678281 0.059 Uiso 0.41(3) 1 calc R . P B 2
C37 C 0.3727(6) 0.2961(6) 0.7438(4) 0.0342(17) Uani 1 1 d . . . . .
C38 C 0.6126(7) 0.3217(8) 0.5275(4) 0.057(2) Uani 1 1 d . . . . .
H38A H 0.606402 0.364137 0.490931 0.086 Uiso 1 1 calc GR . . . .
H38B H 0.635672 0.247584 0.514724 0.086 Uiso 1 1 calc GR . . . .
H38C H 0.670269 0.335287 0.545313 0.086 Uiso 1 1 calc GR . . . .
C39 C 0.1658(6) 0.6607(6) 0.6494(4) 0.0416(19) Uani 1 1 d . . . . .
H39A H 0.111145 0.711700 0.681879 0.062 Uiso 1 1 calc GR . . . .
H39B H 0.195137 0.697302 0.612572 0.062 Uiso 1 1 calc GR . . . .
H39C H 0.229861 0.619861 0.665426 0.062 Uiso 1 1 calc GR . . . .
C40 C -0.2164(6) 0.6031(7) 0.6942(5) 0.051(2) Uani 1 1 d . . . . .
H40A H -0.190872 0.570457 0.652057 0.076 Uiso 1 1 calc GR . . . .
H40B H -0.286332 0.661479 0.697965 0.076 Uiso 1 1 calc GR . . . .
H40C H -0.232477 0.551593 0.725122 0.076 Uiso 1 1 calc GR . . . .
C41 C -0.0993(7) 1.0287(6) 0.8232(5) 0.049(2) Uani 1 1 d . . . . .
H41A H -0.048688 1.050601 0.843025 0.074 Uiso 1 1 calc GR . . . .
H41B H -0.178753 1.054342 0.848944 0.074 Uiso 1 1 calc GR . . . .
H41C H -0.093404 1.057491 0.781580 0.074 Uiso 1 1 calc GR . . . .
C42 C 0.1846(6) 0.6779(6) 0.8306(3) 0.0321(16) Uani 1 1 d . . . . .
C43 C 0.3557(6) 0.5657(5) 0.8177(4) 0.0308(16) Uani 1 1 d . . . . .
C44 C 0.4619(6) 0.4844(5) 0.7893(4) 0.0340(17) Uani 1 1 d . . . . .
C45 C 0.5169(6) 0.4864(6) 0.7258(4) 0.0382(18) Uani 1 1 d . . . . .
H45 H 0.479059 0.533313 0.699742 0.046 Uiso 1 1 calc R . . . .
C46 C 0.6272(7) 0.4197(8) 0.7005(5) 0.054(2) Uani 1 1 d . . . . .
H46 H 0.664825 0.422453 0.657541 0.065 Uiso 1 1 calc R . . . .
C47 C 0.6817(7) 0.3497(7) 0.7378(5) 0.053(2) Uani 1 1 d . . . . .
H47 H 0.756671 0.304211 0.720416 0.064 Uiso 1 1 calc R . . . .
C48 C 0.6281(7) 0.3456(6) 0.7998(5) 0.047(2) Uani 1 1 d . . . . .
H48 H 0.665520 0.296832 0.825210 0.057 Uiso 1 1 calc R . . . .
C49 C 0.5180(6) 0.4132(6) 0.8259(4) 0.0376(18) Uani 1 1 d . . . . .
H49 H 0.481463 0.410246 0.869046 0.045 Uiso 1 1 calc R . . . .
C50 C 0.3448(6) 0.6349(5) 0.8630(4) 0.0348(17) Uani 1 1 d . . . . .
C51 C 0.4188(6) 0.6397(5) 0.9035(4) 0.0305(16) Uani 1 1 d . . . . .
C52 C 0.5309(6) 0.6428(6) 0.8765(4) 0.0380(18) Uani 1 1 d . . . . .
H52 H 0.559231 0.643761 0.832345 0.046 Uiso 1 1 calc R . . . .
C53 C 0.6004(6) 0.6444(7) 0.9153(4) 0.043(2) Uani 1 1 d . . . . .
H53 H 0.676952 0.645895 0.897096 0.052 Uiso 1 1 calc R . . . .
C54 C 0.5611(7) 0.6438(7) 0.9791(4) 0.044(2) Uani 1 1 d . . . . .
H54 H 0.609591 0.645977 1.004855 0.053 Uiso 1 1 calc R . . . .
C55 C 0.4494(7) 0.6399(7) 1.0060(4) 0.046(2) Uani 1 1 d . . . . .
H55 H 0.421115 0.638269 1.050107 0.055 Uiso 1 1 calc R . . . .
C56 C 0.3801(6) 0.6384(6) 0.9669(4) 0.0391(18) Uani 1 1 d . . . . .
H56 H 0.303628 0.636439 0.985002 0.047 Uiso 1 1 calc R . . . .
C57 C 0.1945(6) 0.7954(6) 0.9151(4) 0.0337(17) Uani 1 1 d . . . . .
C58 C 0.1061(7) 0.7997(6) 0.9689(4) 0.0422(19) Uani 1 1 d . . . . .
H58 H 0.064088 0.750216 0.974361 0.051 Uiso 1 1 calc R . . . .
C59 C 0.0804(7) 0.8773(8) 1.0142(5) 0.056(2) Uani 1 1 d . . . . .
H59 H 0.018629 0.882354 1.050611 0.068 Uiso 1 1 calc R . . . .
C60 C 0.1435(8) 0.9482(7) 1.0074(4) 0.053(2) Uani 1 1 d . . . . .
H60 H 0.126493 1.000344 1.039167 0.064 Uiso 1 1 calc R . . . .
C61 C 0.2320(7) 0.9416(6) 0.9533(4) 0.047(2) Uani 1 1 d . . . . .
H61 H 0.275594 0.989678 0.948187 0.056 Uiso 1 1 calc R . . . .
C62 C 0.2570(7) 0.8668(6) 0.9072(4) 0.043(2) Uani 1 1 d . . . . .
H62 H 0.316733 0.863679 0.870033 0.052 Uiso 1 1 calc R . . . .
C63 C -0.0195(7) 0.3447(7) 0.6345(4) 0.049(2) Uani 1 1 d . . . . .
C64 C -0.0585(9) 0.3327(8) 0.5769(5) 0.062(3) Uani 1 1 d . . . . .
C65 C -0.0336(6) 0.4057(6) 0.8216(4) 0.0335(17) Uani 1 1 d . . . . .
C66 C -0.1155(7) 0.3524(7) 0.8662(4) 0.046(2) Uani 1 1 d . . . . .

loop_
_atom_site_aniso_label
_atom_site_aniso_U_11
_atom_site_aniso_U_22
_atom_site_aniso_U_33
_atom_site_aniso_U_23
_atom_site_aniso_U_13
_atom_site_aniso_U_12
Ni1 0.0278(5) 0.0363(6) 0.0440(6) 0.0071(4) -0.0150(4) -0.0128(4)
Ni2 0.0255(5) 0.0294(5) 0.0439(6) 0.0049(4) -0.0140(4) -0.0093(4)
F1 0.061(3) 0.041(3) 0.087(4) 0.004(3) -0.014(3) -0.033(3)
F2 0.039(3) 0.063(4) 0.089(4) 0.012(3) 0.004(3) -0.011(3)
F3 0.081(4) 0.099(5) 0.057(3) 0.036(3) -0.027(3) -0.057(4)
F4 0.136(7) 0.123(7) 0.205(10) -0.005(7) -0.100(7) -0.064(6)
F5 0.080(5) 0.126(13) 0.056(5) -0.025(8) -0.026(4) 0.024(8)
F5A 0.080(5) 0.126(13) 0.056(5) -0.025(8) -0.026(4) 0.024(8)
F6 0.119(6) 0.106(6) 0.097(5) 0.001(4) -0.077(5) -0.013(5)
O1 0.023(2) 0.043(3) 0.036(3) 0.000(2) -0.009(2) -0.002(2)
O2 0.027(2) 0.033(3) 0.044(3) 0.007(2) -0.020(2) -0.006(2)
O3 0.045(3) 0.049(4) 0.046(3) 0.005(3) -0.016(3) -0.018(3)
O4 0.162(9) 0.049(4) 0.096(6) 0.021(4) -0.067(6) -0.039(5)
O5 0.032(3) 0.042(3) 0.044(3) 0.005(3) -0.016(2) -0.013(2)
O6 0.028(3) 0.038(3) 0.047(3) 0.010(2) -0.013(2) -0.014(2)
N1 0.027(3) 0.031(3) 0.036(3) 0.006(3) -0.014(3) -0.013(3)
N2 0.027(3) 0.023(3) 0.052(4) 0.001(3) -0.014(3) -0.006(2)
N3 0.023(3) 0.027(3) 0.047(4) 0.002(3) -0.014(3) -0.008(2)
N4 0.025(3) 0.032(3) 0.045(4) 0.006(3) -0.014(3) -0.012(3)
N5 0.029(3) 0.040(4) 0.047(4) 0.006(3) -0.019(3) -0.007(3)
N6 0.028(3) 0.042(4) 0.031(3) 0.001(3) -0.015(3) -0.010(3)
C1 0.033(4) 0.035(4) 0.043(4) 0.002(3) -0.016(3) -0.020(3)
C2 0.030(4) 0.031(4) 0.044(4) 0.006(3) -0.012(3) -0.014(3)
C3 0.027(4) 0.032(4) 0.050(5) 0.001(4) -0.012(3) -0.008(3)
C4 0.032(4) 0.049(5) 0.044(5) 0.001(4) 0.000(4) -0.010(4)
C5 0.042(4) 0.038(4) 0.043(5) 0.009(4) -0.009(4) -0.011(4)
C6 0.033(4) 0.044(5) 0.043(5) 0.006(4) -0.013(3) -0.016(3)
C7 0.037(4) 0.047(5) 0.048(5) 0.012(4) -0.016(4) -0.015(4)
C8 0.035(4) 0.034(4) 0.051(5) 0.013(4) -0.020(4) -0.011(3)
C9 0.039(4) 0.037(4) 0.043(5) 0.004(4) -0.011(4) -0.013(3)
C10 0.019(3) 0.032(4) 0.053(5) 0.004(3) -0.013(3) -0.005(3)
C11 0.023(3) 0.038(4) 0.041(4) 0.009(3) -0.013(3) -0.005(3)
C12 0.026(4) 0.032(4) 0.043(4) 0.010(3) -0.011(3) -0.008(3)
C13 0.026(4) 0.032(4) 0.052(5) 0.008(3) -0.017(3) -0.011(3)
C14 0.034(4) 0.030(4) 0.052(5) 0.005(3) -0.019(4) -0.012(3)
C15 0.037(4) 0.036(4) 0.058(5) 0.005(4) -0.019(4) -0.012(3)
C16 0.031(4) 0.034(4) 0.051(5) 0.008(4) -0.016(4) -0.006(3)
C17 0.027(4) 0.034(4) 0.047(5) 0.010(3) -0.018(3) -0.010(3)
C18 0.028(4) 0.035(4) 0.046(5) 0.012(3) -0.021(3) -0.013(3)
C19 0.033(4) 0.033(4) 0.046(5) 0.010(3) -0.016(3) -0.010(3)
C20 0.030(4) 0.047(5) 0.055(5) -0.002(4) -0.014(4) -0.010(4)
C21 0.030(4) 0.061(6) 0.041(5) 0.006(4) -0.010(3) -0.012(4)
C22 0.031(4) 0.045(5) 0.064(6) 0.017(4) -0.017(4) -0.017(4)
C23 0.040(4) 0.025(4) 0.062(6) 0.008(4) -0.018(4) -0.016(3)
C24 0.030(4) 0.032(4) 0.049(5) 0.009(3) -0.018(3) -0.016(3)
C25 0.024(4) 0.030(4) 0.060(5) 0.011(4) -0.015(3) -0.004(3)
C26 0.036(4) 0.048(5) 0.056(5) 0.012(4) -0.017(4) -0.010(4)
C27 0.039(5) 0.073(7) 0.056(6) 0.021(5) -0.021(4) -0.009(4)
C28 0.042(5) 0.055(6) 0.073(7) 0.027(5) -0.018(5) -0.004(4)
C29 0.037(5) 0.041(5) 0.074(7) 0.013(5) -0.010(4) 0.000(4)
C30 0.035(4) 0.029(4) 0.065(6) 0.009(4) -0.014(4) -0.007(3)
C31 0.037(6) 0.029(4) 0.047(4) 0.007(3) -0.011(4) -0.008(4)
C36 0.037(6) 0.048(9) 0.060(8) 0.006(6) -0.012(5) -0.008(6)
C35 0.046(10) 0.054(13) 0.065(11) 0.007(8) -0.012(8) 0.008(8)
C34 0.067(14) 0.041(9) 0.068(8) -0.010(7) -0.025(12) 0.006(9)
C33 0.073(18) 0.048(8) 0.068(9) -0.015(7) -0.025(11) -0.011(11)
C32 0.051(7) 0.039(5) 0.055(6) 0.003(4) -0.017(6) -0.009(5)
C31A 0.037(6) 0.029(4) 0.047(4) 0.007(3) -0.011(4) -0.008(4)
C36A 0.037(6) 0.048(9) 0.060(8) 0.006(6) -0.012(5) -0.008(6)
C35A 0.046(10) 0.054(13) 0.065(11) 0.007(8) -0.012(8) 0.008(8)
C34A 0.067(14) 0.041(9) 0.068(8) -0.010(7) -0.025(12) 0.006(9)
C33A 0.073(18) 0.048(8) 0.068(9) -0.015(7) -0.025(11) -0.011(11)
C32A 0.051(7) 0.039(5) 0.055(6) 0.003(4) -0.017(6) -0.009(5)
C37 0.027(4) 0.040(4) 0.041(4) 0.009(4) -0.009(3) -0.019(3)
C38 0.044(5) 0.062(6) 0.053(6) 0.006(5) 0.005(4) -0.014(4)
C39 0.033(4) 0.043(5) 0.053(5) 0.009(4) -0.013(4) -0.017(3)
C40 0.027(4) 0.063(6) 0.070(6) 0.002(5) -0.026(4) -0.012(4)
C41 0.039(4) 0.040(5) 0.068(6) 0.003(4) -0.021(4) -0.005(4)
C42 0.027(4) 0.033(4) 0.040(4) 0.005(3) -0.014(3) -0.010(3)
C43 0.028(3) 0.024(4) 0.046(4) 0.007(3) -0.016(3) -0.010(3)
C44 0.023(3) 0.021(4) 0.061(5) -0.003(3) -0.019(3) -0.004(3)
C45 0.032(4) 0.031(4) 0.054(5) -0.005(4) -0.011(4) -0.013(3)
C46 0.032(4) 0.061(6) 0.065(6) -0.008(5) 0.001(4) -0.019(4)
C47 0.030(4) 0.041(5) 0.084(7) -0.011(5) -0.010(5) -0.007(4)
C48 0.033(4) 0.029(4) 0.079(7) 0.000(4) -0.021(4) -0.002(3)
C49 0.028(4) 0.026(4) 0.061(5) 0.000(4) -0.018(4) -0.006(3)
C50 0.026(4) 0.022(4) 0.056(5) 0.011(3) -0.011(3) -0.009(3)
C51 0.025(3) 0.025(4) 0.045(4) -0.003(3) -0.012(3) -0.010(3)
C52 0.026(4) 0.039(4) 0.053(5) 0.006(4) -0.017(3) -0.010(3)
C53 0.026(4) 0.049(5) 0.060(6) 0.004(4) -0.016(4) -0.016(3)
C54 0.034(4) 0.053(5) 0.053(5) -0.003(4) -0.021(4) -0.014(4)
C55 0.035(4) 0.061(6) 0.043(5) 0.001(4) -0.011(4) -0.017(4)
C56 0.025(4) 0.043(5) 0.051(5) 0.001(4) -0.013(3) -0.009(3)
C57 0.030(4) 0.028(4) 0.050(5) 0.003(3) -0.018(3) -0.010(3)
C58 0.039(4) 0.036(4) 0.052(5) 0.001(4) -0.012(4) -0.010(3)
C59 0.037(5) 0.058(6) 0.059(6) 0.004(5) -0.013(4) 0.007(4)
C60 0.059(6) 0.041(5) 0.057(6) -0.006(4) -0.022(5) -0.004(4)
C61 0.046(5) 0.035(5) 0.063(6) -0.006(4) -0.025(4) -0.006(4)
C62 0.035(4) 0.036(4) 0.064(6) 0.005(4) -0.020(4) -0.012(3)
C63 0.047(5) 0.045(5) 0.060(6) 0.005(4) -0.023(4) -0.013(4)
C64 0.066(6) 0.061(6) 0.069(7) -0.013(5) -0.032(6) -0.017(5)
C65 0.028(4) 0.031(4) 0.046(5) 0.003(3) -0.012(3) -0.013(3)
C66 0.039(4) 0.039(5) 0.065(6) 0.016(4) -0.020(4) -0.016(4)

loop_
_atom_type_symbol
_atom_type_description
_atom_type_scat_dispersion_real
_atom_type_scat_dispersion_imag
_atom_type_scat_source
C C 0.0033 0.0016 'International Tables Vol C Tables 4.2.6.8 and 6.1.1.4'
H H 0.0000 0.0000 'International Tables Vol C Tables 4.2.6.8 and 6.1.1.4'
F F 0.0171 0.0103 'International Tables Vol C Tables 4.2.6.8 and 6.1.1.4'
N N 0.0061 0.0033 'International Tables Vol C Tables 4.2.6.8 and 6.1.1.4'
Ni Ni 0.3393 1.1124 'International Tables Vol C Tables 4.2.6.8 and 6.1.1.4'
O O 0.0106 0.0060 'International Tables Vol C Tables 4.2.6.8 and 6.1.1.4'

loop_
_geom_angle_atom_site_label_1
_geom_angle_atom_site_label_2
_geom_angle_atom_site_label_3
_geom_angle
_geom_angle_site_symmetry_1
_geom_angle_site_symmetry_3
_geom_angle_publ_flag
O1 Ni1 Ni2 41.44(14) . . ?
O1 Ni1 O2 81.29(19) . . ?
O1 Ni1 O3 98.1(2) . . ?
O1 Ni1 O5 94.0(2) . . ?
O1 Ni1 N5 87.3(2) . . ?
O1 Ni1 N6 167.2(2) . . ?
O2 Ni1 Ni2 41.16(12) . . ?
O2 Ni1 N5 101.2(2) . . ?
O2 Ni1 N6 89.9(2) . . ?
O3 Ni1 Ni2 135.82(16) . . ?
O3 Ni1 O2 171.4(2) . . ?
O3 Ni1 N5 87.4(2) . . ?
O3 Ni1 N6 92.0(2) . . ?
O5 Ni1 Ni2 79.77(14) . . ?
O5 Ni1 O2 82.7(2) . . ?
O5 Ni1 O3 88.8(2) . . ?
O5 Ni1 N5 176.1(2) . . ?
O5 Ni1 N6 94.0(2) . . ?
N5 Ni1 Ni2 103.53(16) . . ?
N5 Ni1 N6 85.4(2) . . ?
N6 Ni1 Ni2 130.95(16) . . ?
O1 Ni2 Ni1 43.02(13) . . ?
O1 Ni2 O6 92.5(2) . . ?
O1 Ni2 N1 87.6(2) . . ?
O1 Ni2 N3 119.7(2) . . ?
O2 Ni2 Ni1 44.32(15) . . ?
O2 Ni2 O1 85.9(2) . . ?
O2 Ni2 O6 85.8(2) . . ?
O2 Ni2 N1 172.1(2) . . ?
O2 Ni2 N3 87.8(2) . . ?
O6 Ni2 Ni1 80.18(14) . . ?
O6 Ni2 N3 146.6(2) . . ?
N1 Ni2 Ni1 128.25(17) . . ?
N1 Ni2 O6 90.0(2) . . ?
N1 Ni2 N3 99.4(2) . . ?
N3 Ni2 Ni1 116.44(16) . . ?
Ni2 O1 Ni1 95.5(2) . . ?
C1 O1 Ni1 130.0(5) . . ?
C1 O1 Ni2 116.6(4) . . ?
Ni2 O2 Ni1 94.5(2) . . ?
C12 O2 Ni1 126.8(4) . . ?
C12 O2 Ni2 132.1(4) . . ?
C63 O3 Ni1 139.4(6) . . ?
C65 O5 Ni1 124.6(5) . . ?
C65 O6 Ni2 124.4(5) . . ?
C17 N1 Ni2 130.2(5) . . ?
C37 N1 Ni2 120.8(5) . . ?
C37 N1 C17 108.2(6) . . ?
C24 N2 C31 124.2(13) . . ?
C24 N2 C31A 124(2) . . ?
C37 N2 C24 107.7(6) . . ?
C37 N2 C31 127.9(13) . . ?
C37 N2 C31A 128(2) . . ?
C42 N3 Ni2 114.7(4) . . ?
C42 N3 C43 105.9(6) . . ?
C43 N3 Ni2 122.6(4) . . ?
C42 N4 C50 107.4(6) . . ?
C42 N4 C57 130.9(6) . . ?
C50 N4 C57 121.7(6) . . ?
C7 N5 Ni1 110.1(5) . . ?
C7 N5 C8 110.2(6) . . ?
C7 N5 C39 108.7(6) . . ?
C8 N5 Ni1 102.0(4) . . ?
C8 N5 C39 110.5(6) . . ?
C39 N5 Ni1 115.2(5) . . ?
C9 N6 Ni1 106.9(4) . . ?
C9 N6 C10 112.0(6) . . ?
C9 N6 C40 111.1(6) . . ?
C10 N6 Ni1 110.1(4) . . ?
C40 N6 Ni1 110.7(5) . . ?
C40 N6 C10 106.0(6) . . ?
O1 C1 C2 118.6(7) . . ?
O1 C1 C6 122.1(7) . . ?
C6 C1 C2 119.3(7) . . ?
C1 C2 C37 120.7(7) . . ?
C3 C2 C1 119.5(7) . . ?
C3 C2 C37 119.8(6) . . ?
C4 C3 C2 121.8(7) . . ?
C3 C4 C5 118.0(7) . . ?
C3 C4 C38 121.3(7) . . ?
C5 C4 C38 120.6(8) . . ?
C4 C5 C6 121.5(7) . . ?
C1 C6 C5 119.8(7) . . ?
C1 C6 C7 123.7(7) . . ?
C5 C6 C7 116.4(7) . . ?
N5 C7 C6 115.1(7) . . ?
N5 C8 C9 111.0(6) . . ?
N6 C9 C8 111.5(6) . . ?
N6 C10 C11 115.2(6) . . ?
C12 C11 C10 118.9(7) . . ?
C16 C11 C10 121.5(6) . . ?
C16 C11 C12 119.6(7) . . ?
O2 C12 C11 118.1(6) . . ?
O2 C12 C13 122.9(6) . . ?
C11 C12 C13 119.0(7) . . ?
C12 C13 C42 119.6(7) . . ?
C14 C13 C12 118.6(6) . . ?
C14 C13 C42 121.7(7) . . ?
C13 C14 C15 123.1(7) . . ?
C14 C15 C16 117.0(7) . . ?
C14 C15 C41 122.2(7) . . ?
C16 C15 C41 120.8(7) . . ?
C11 C16 C15 122.5(7) . . ?
N1 C17 C18 122.3(6) . . ?
C24 C17 N1 107.2(7) . . ?
C24 C17 C18 130.6(7) . . ?
C19 C18 C17 121.6(7) . . ?
C19 C18 C23 118.7(8) . . ?
C23 C18 C17 119.7(7) . . ?
C18 C19 C20 120.9(7) . . ?
C21 C20 C19 119.9(8) . . ?
C20 C21 C22 120.8(8) . . ?
C21 C22 C23 118.9(8) . . ?
C18 C23 C22 120.8(7) . . ?
N2 C24 C25 121.9(7) . . ?
C17 C24 N2 107.5(6) . . ?
C17 C24 C25 130.7(7) . . ?
C26 C25 C24 119.7(7) . . ?
C26 C25 C30 119.1(7) . . ?
C30 C25 C24 121.1(7) . . ?
C25 C26 C27 119.8(9) . . ?
C28 C27 C26 121.0(9) . . ?
C27 C28 C29 120.2(8) . . ?
C28 C29 C30 120.0(9) . . ?
C29 C30 C25 119.9(8) . . ?
C36 C31 N2 120.7(12) . . ?
C36 C31 C32 120.0 . . ?
C32 C31 N2 119.3(13) . . ?
C35 C36 C31 120.0 . . ?
C36 C35 C34 120.0 . . ?
C35 C34 C33 120.0 . . ?
C32 C33 C34 120.0 . . ?
C33 C32 C31 120.0 . . ?
C36A C31A N2 120(2) . . ?
C36A C31A C32A 120.0 . . ?
C32A C31A N2 120(2) . . ?
C31A C36A C35A 120.0 . . ?
C34A C35A C36A 120.0 . . ?
C33A C34A C35A 120.0 . . ?
C34A C33A C32A 120.0 . . ?
C33A C32A C31A 120.0 . . ?
N1 C37 N2 109.3(6) . . ?
N1 C37 C2 124.5(7) . . ?
N2 C37 C2 126.1(7) . . ?
N3 C42 N4 110.1(6) . . ?
N3 C42 C13 125.6(6) . . ?
N4 C42 C13 124.0(7) . . ?
N3 C43 C44 125.3(7) . . ?
C50 C43 N3 110.4(6) . . ?
C50 C43 C44 124.1(6) . . ?
C45 C44 C43 119.8(7) . . ?
C49 C44 C43 120.9(7) . . ?
C49 C44 C45 118.6(7) . . ?
C46 C45 C44 120.3(8) . . ?
C47 C46 C45 120.2(9) . . ?
C48 C47 C46 120.2(8) . . ?
C47 C48 C49 120.2(8) . . ?
C44 C49 C48 120.6(8) . . ?
N4 C50 C51 121.4(7) . . ?
C43 C50 N4 106.0(6) . . ?
C43 C50 C51 132.4(6) . . ?
C52 C51 C50 119.6(7) . . ?
C56 C51 C50 120.8(6) . . ?
C56 C51 C52 119.6(7) . . ?
C53 C52 C51 118.8(8) . . ?
C54 C53 C52 121.6(7) . . ?
C53 C54 C55 119.5(7) . . ?
C56 C55 C54 118.7(8) . . ?
C51 C56 C55 121.8(7) . . ?
C58 C57 N4 120.2(7) . . ?
C62 C57 N4 118.1(7) . . ?
C62 C57 C58 120.9(8) . . ?
C59 C58 C57 118.7(8) . . ?
C58 C59 C60 121.0(9) . . ?
C61 C60 C59 119.0(9) . . ?
C62 C61 C60 120.9(9) . . ?
C61 C62 C57 119.5(8) . . ?
O3 C63 C64 113.9(8) . . ?
O4 C63 O3 132.4(9) . . ?
O4 C63 C64 113.7(9) . . ?
F4 C64 F5 129(2) . . ?
F4 C64 C63 111.8(10) . . ?
F5 C64 C63 107.5(18) . . ?
F5A C64 F4 95.7(13) . . ?
F5A C64 C63 113.0(9) . . ?
F6 C64 F4 101.4(9) . . ?
F6 C64 F5 89(2) . . ?
F6 C64 F5A 116.9(12) . . ?
F6 C64 C63 115.4(8) . . ?
O5 C65 O6 130.6(7) . . ?
O5 C65 C66 114.1(6) . . ?
O6 C65 C66 115.2(7) . . ?
F1 C66 F2 107.2(7) . . ?
F1 C66 F3 108.9(7) . . ?
F1 C66 C65 112.0(7) . . ?
F2 C66 C65 110.3(6) . . ?
F3 C66 F2 106.5(8) . . ?
F3 C66 C65 111.7(6) . . ?

loop_
_geom_bond_atom_site_label_1
_geom_bond_atom_site_label_2
_geom_bond_distance
_geom_bond_site_symmetry_2
_geom_bond_publ_flag
Ni1 Ni2 2.9810(13) . ?
Ni1 O1 2.043(5) . ?
Ni1 O2 2.089(5) . ?
Ni1 O3 2.051(6) . ?
Ni1 O5 2.051(5) . ?
Ni1 N5 2.096(7) . ?
Ni1 N6 2.112(6) . ?
Ni2 O1 1.982(5) . ?
Ni2 O2 1.968(4) . ?
Ni2 O6 2.030(5) . ?
Ni2 N1 2.002(6) . ?
Ni2 N3 2.093(6) . ?
F1 C66 1.314(10) . ?
F2 C66 1.329(10) . ?
F3 C66 1.324(10) . ?
F4 C64 1.349(13) . ?
F5 C64 1.40(5) . ?
F5A C64 1.323(16) . ?
F6 C64 1.315(12) . ?
O1 C1 1.350(9) . ?
O2 C12 1.327(9) . ?
O3 C63 1.242(10) . ?
O4 C63 1.226(11) . ?
O5 C65 1.239(9) . ?
O6 C65 1.264(8) . ?
N1 C17 1.401(9) . ?
N1 C37 1.330(10) . ?
N2 C24 1.392(10) . ?
N2 C31 1.452(15) . ?
N2 C31A 1.40(2) . ?
N2 C37 1.356(9) . ?
N3 C42 1.354(9) . ?
N3 C43 1.397(8) . ?
N4 C42 1.364(9) . ?
N4 C50 1.414(9) . ?
N4 C57 1.439(10) . ?
N5 C7 1.480(11) . ?
N5 C8 1.482(9) . ?
N5 C39 1.487(10) . ?
N6 C9 1.452(10) . ?
N6 C10 1.485(10) . ?
N6 C40 1.476(9) . ?
C1 C2 1.411(10) . ?
C1 C6 1.380(11) . ?
C2 C3 1.408(10) . ?
C2 C37 1.472(10) . ?
C3 C4 1.379(11) . ?
C4 C5 1.391(11) . ?
C4 C38 1.508(11) . ?
C5 C6 1.418(11) . ?
C6 C7 1.508(10) . ?
C8 C9 1.509(11) . ?
C10 C11 1.528(10) . ?
C11 C12 1.413(9) . ?
C11 C16 1.369(11) . ?
C12 C13 1.416(10) . ?
C13 C14 1.381(10) . ?
C13 C42 1.474(9) . ?
C14 C15 1.386(10) . ?
C15 C16 1.396(11) . ?
C15 C41 1.524(11) . ?
C17 C18 1.478(11) . ?
C17 C24 1.359(10) . ?
C18 C19 1.368(11) . ?
C18 C23 1.387(11) . ?
C19 C20 1.391(11) . ?
C20 C21 1.363(12) . ?
C21 C22 1.371(12) . ?
C22 C23 1.401(12) . ?
C24 C25 1.481(10) . ?
C25 C26 1.385(12) . ?
C25 C30 1.402(11) . ?
C26 C27 1.395(12) . ?
C27 C28 1.361(14) . ?
C28 C29 1.378(14) . ?
C29 C30 1.395(11) . ?
C31 C36 1.3900 . ?
C31 C32 1.3900 . ?
C36 C35 1.3900 . ?
C35 C34 1.3900 . ?
C34 C33 1.3900 . ?
C33 C32 1.3900 . ?
C31A C36A 1.3900 . ?
C31A C32A 1.3900 . ?
C36A C35A 1.3900 . ?
C35A C34A 1.3900 . ?
C34A C33A 1.3900 . ?
C33A C32A 1.3900 . ?
C43 C44 1.460(10) . ?
C43 C50 1.348(11) . ?
C44 C45 1.399(11) . ?
C44 C49 1.388(10) . ?
C45 C46 1.396(11) . ?
C46 C47 1.382(13) . ?
C47 C48 1.369(13) . ?
C48 C49 1.402(11) . ?
C50 C51 1.477(10) . ?
C51 C52 1.396(10) . ?
C51 C56 1.362(11) . ?
C52 C53 1.389(11) . ?
C53 C54 1.372(12) . ?
C54 C55 1.394(11) . ?
C55 C56 1.393(11) . ?
C57 C58 1.389(11) . ?
C57 C62 1.389(11) . ?
C58 C59 1.383(13) . ?
C59 C60 1.391(14) . ?
C60 C61 1.390(13) . ?
C61 C62 1.370(12) . ?
C63 C64 1.518(13) . ?
C65 C66 1.547(11) . ?
